data_4124465
loop_
_publ_author_name
'Smith, J.D.'
'Corbett, J.D.'

_publ_section_title
;
 Four zirconium iodide cluster phases centered by boron, aluminum, or
 silicon
;
_journal_name_full 'Journal of the American Chemical Society'
_journal_page_first 1927
_journal_page_last 1934
_journal_volume 108
_journal_year 1986
_chemical_formula_sum 'Cs0.3 I14 Si Zr6'
_chemical_name_systematic 'Cs0.3 Zr6 Si I14'
_space_group_IT_number 64
_symmetry_space_group_name_Hall '-C 2ac 2'
_symmetry_space_group_name_H-M 'C m c a'
_cell_angle_alpha 90
_cell_angle_beta 90
_cell_angle_gamma 90
_cell_formula_units_Z 4
_cell_length_a 15.997
_cell_length_b 14.283
_cell_length_c 12.996
_cell_volume 2969.393
_citation_journal_id_ASTM JACSAT
_cod_data_source_file Smith_JACSAT_1986_1335.cif
_cod_data_source_block Cs0.3I14Si1Zr6
_cod_original_formula_sum 'Cs0.3 I14 Si1 Zr6'
_cod_database_code 4124465

loop_
_symmetry_equiv_pos_as_xyz
x,y,z
-x+1/2,-y,z+1/2
x,-y,-z
-x+1/2,y,-z+1/2
-x,-y,-z
x-1/2,y,-z-1/2
-x,y,z
x-1/2,-y,z-1/2
x+1/2,y+1/2,z
-x+1,-y+1/2,z+1/2
x+1/2,-y+1/2,-z
-x+1,y+1/2,-z+1/2
-x+1/2,-y+1/2,-z
x,y+1/2,-z-1/2
-x+1/2,y+1/2,z
x,-y+1/2,z-1/2

loop_
_atom_site_label
_atom_site_type_symbol
_atom_site_fract_x
_atom_site_fract_y
_atom_site_fract_z
_atom_site_occupancy
_atom_site_U_iso_or_equiv
I3 I-1 0.25 0.3437 0.25 1 0.0
Si1 Si+4 0.5 0.5 0.5 1 0.0
I1 I-1 0.1255 0.08897 0.2475 1 0.0
I5 I-1 0.2468 0 0 1 0.0
Zr2 Zr+1 0 0.3545 0.8932 1 0.0
Cs1 Cs+1 0 0 0 0.3 0.0
I2 I-1 0.12583 0.2539 0.0069 1 0.0
I4 I-1 0 0.1589 0.7647 1 0.0
Zr1 Zr+1 0.3865 0.0691 0.8853 1 0.0
